data_2231798
loop_
_publ_author_name
'Niu, Yongsheng'
'Huang, Jianping'
'Zhao, Chunpu'
'Gao, Pan'
'Yu, Youzhu'

_publ_section_title
;
 Diethyl 4,4'-(diazenediyl)dibenzoate
;
_journal_coeditor_code AA2020
_journal_issue 10
_journal_name_full 'Acta Crystallographica Section E'
_journal_page_first o2671
_journal_paper_doi 10.1107/S1600536811036877
_journal_volume 67
_journal_year 2011
_chemical_formula_iupac 'C18 H18 N2 O4'
_chemical_formula_moiety 'C18 H18 N2 O4'
_chemical_formula_sum 'C18 H18 N2 O4'
_chemical_formula_weight 326.34
_chemical_name_systematic
;
Diethyl 4,4'-(diazenediyl)dibenzoate
;
_space_group_IT_number 14
_symmetry_cell_setting monoclinic
_symmetry_space_group_name_Hall '-P 2ybc'
_symmetry_space_group_name_H-M 'P 1 21/c 1'
_atom_sites_solution_hydrogens geom
_atom_sites_solution_primary direct
_atom_sites_solution_secondary difmap
_audit_creation_method SHELXL-97
_cell_angle_alpha 90.00
_cell_angle_beta 95.88(3)
_cell_angle_gamma 90.00
_cell_formula_units_Z 2
_cell_length_a 14.844(3)
_cell_length_b 4.5731(9)
_cell_length_c 11.814(2)
_cell_measurement_reflns_used 5335
_cell_measurement_temperature 293(2)
_cell_measurement_theta_max 28.38
_cell_measurement_theta_min 3.47
_cell_volume 797.8(3)
_computing_cell_refinement 'SAINT-Plus (Bruker, 2001)'
_computing_data_collection 'APEX2 (Bruker, 2005)'
_computing_data_reduction 'SAINT-Plus (Bruker, 2001)'
_computing_molecular_graphics 'SHELXTL (Sheldrick, 2008)'
_computing_publication_material 'SHELXTL (Sheldrick, 2008)'
_computing_structure_refinement 'SHELXL97 (Sheldrick, 2008)'
_computing_structure_solution 'SHELXS97 (Sheldrick, 2008)'
_diffrn_ambient_temperature 293(2)
_diffrn_measured_fraction_theta_full 0.993
_diffrn_measured_fraction_theta_max 0.993
_diffrn_measurement_device_type 'Bruker APEXII CCD'
_diffrn_measurement_method '\f and \w scans'
_diffrn_radiation_monochromator graphite
_diffrn_radiation_source 'fine-focus sealed tube'
_diffrn_radiation_type MoK\a
_diffrn_radiation_wavelength 0.71073
_diffrn_reflns_av_R_equivalents 0.0222
_diffrn_reflns_av_sigmaI/netI 0.0134
_diffrn_reflns_limit_h_max 19
_diffrn_reflns_limit_h_min -19
_diffrn_reflns_limit_k_max 6
_diffrn_reflns_limit_k_min -6
_diffrn_reflns_limit_l_max 15
_diffrn_reflns_limit_l_min -15
_diffrn_reflns_number 13606
_diffrn_reflns_theta_full 28.39
_diffrn_reflns_theta_max 28.39
_diffrn_reflns_theta_min 3.47
_exptl_absorpt_coefficient_mu 0.097
_exptl_absorpt_correction_type none
_exptl_crystal_colour red
_exptl_crystal_density_diffrn 1.359
_exptl_crystal_density_method 'not measured'
_exptl_crystal_description block
_exptl_crystal_F_000 344
_exptl_crystal_size_max 0.40
_exptl_crystal_size_mid 0.20
_exptl_crystal_size_min 0.20
_refine_diff_density_max 0.314
_refine_diff_density_min -0.254
_refine_ls_extinction_method none
_refine_ls_goodness_of_fit_ref 1.067
_refine_ls_hydrogen_treatment constr
_refine_ls_matrix_type full
_refine_ls_number_parameters 109
_refine_ls_number_reflns 1976
_refine_ls_number_restraints 0
_refine_ls_restrained_S_all 1.067
_refine_ls_R_factor_all 0.0584
_refine_ls_R_factor_gt 0.0499
_refine_ls_shift/su_max 0.000
_refine_ls_shift/su_mean 0.000
_refine_ls_structure_factor_coef Fsqd
_refine_ls_weighting_details 'calc w=1/[\s^2^(Fo^2^)+(0.0736P)^2^+0.2526P] where P=(Fo^2^+2Fc^2^)/3'
_refine_ls_weighting_scheme calc
_refine_ls_wR_factor_gt 0.1397
_refine_ls_wR_factor_ref 0.1486
_reflns_number_gt 1639
_reflns_number_total 1976
_reflns_threshold_expression I>2sigma(I)
_cod_data_source_file aa2020.cif
_cod_data_source_block I
_cod_original_cell_volume 797.7(3)
_cod_original_sg_symbol_H-M 'P 21/c'
_cod_database_code 2231798
_cod_database_fobs_code 2231798

loop_
_symmetry_equiv_pos_as_xyz
'x, y, z'
'-x, y+1/2, -z+1/2'
'-x, -y, -z'
'x, -y-1/2, z-1/2'

loop_
_atom_site_type_symbol
_atom_site_label
_atom_site_fract_x
_atom_site_fract_y
_atom_site_fract_z
_atom_site_U_iso_or_equiv
_atom_site_adp_type
_atom_site_calc_flag
_atom_site_refinement_flags
_atom_site_occupancy
_atom_site_symmetry_multiplicity
C C1 0.92686(8) 0.2685(3) 0.93120(11) 0.0327(3) Uani d . 1 1
C C2 0.86559(9) 0.3422(3) 1.00838(12) 0.0390(3) Uani d . 1 1
H H2A 0.8699 0.2558 1.0800 0.047 Uiso calc R 1 1
C C3 0.92142(9) 0.4028(3) 0.82545(11) 0.0353(3) Uani d . 1 1
H H3A 0.9633 0.3565 0.7748 0.042 Uiso calc R 1 1
C C4 0.85380(9) 0.6061(3) 0.79487(11) 0.0360(3) Uani d . 1 1
H H4A 0.8502 0.6954 0.7238 0.043 Uiso calc R 1 1
C C5 0.79835(9) 0.5450(3) 0.97752(12) 0.0398(3) Uani d . 1 1
H H5A 0.7573 0.5946 1.0288 0.048 Uiso calc R 1 1
C C6 0.79149(8) 0.6754(3) 0.87074(11) 0.0340(3) Uani d . 1 1
C C7 0.71536(9) 0.8857(3) 0.84138(13) 0.0407(3) Uani d . 1 1
C C8 0.64597(12) 1.2071(4) 0.69866(17) 0.0604(5) Uani d . 1 1
H H8A 0.6696 1.3527 0.6498 0.072 Uiso calc R 1 1
H H8B 0.6251 1.3072 0.7635 0.072 Uiso calc R 1 1
C C9 0.56912(14) 1.0525(6) 0.6352(2) 0.0848(8) Uani d . 1 1
H H9A 0.5226 1.1908 0.6103 0.127 Uiso calc R 1 1
H H9B 0.5453 0.9099 0.6838 0.127 Uiso calc R 1 1
H H9C 0.5896 0.9565 0.5702 0.127 Uiso calc R 1 1
N N1 0.99820(7) 0.0589(2) 0.95208(9) 0.0354(3) Uani d . 1 1
O O1 0.65887(8) 0.9411(3) 0.90410(11) 0.0645(4) Uani d . 1 1
O O2 0.71756(7) 1.0021(3) 0.73787(10) 0.0502(3) Uani d . 1 1

loop_
_atom_site_aniso_label
_atom_site_aniso_U_11
_atom_site_aniso_U_22
_atom_site_aniso_U_33
_atom_site_aniso_U_12
_atom_site_aniso_U_13
_atom_site_aniso_U_23
C1 0.0323(6) 0.0305(6) 0.0344(7) -0.0026(5) -0.0018(5) -0.0015(5)
C2 0.0417(7) 0.0438(8) 0.0315(7) -0.0004(6) 0.0032(5) 0.0052(5)
C3 0.0359(6) 0.0373(7) 0.0329(7) 0.0013(5) 0.0039(5) -0.0006(5)
C4 0.0392(6) 0.0380(7) 0.0303(6) 0.0012(5) 0.0008(5) 0.0017(5)
C5 0.0363(6) 0.0469(8) 0.0368(7) 0.0007(6) 0.0071(5) -0.0010(6)
C6 0.0311(6) 0.0337(6) 0.0361(7) -0.0019(5) -0.0016(5) -0.0033(5)
C7 0.0344(6) 0.0404(7) 0.0462(8) 0.0016(5) -0.0005(5) -0.0048(6)
C8 0.0546(9) 0.0584(10) 0.0651(11) 0.0187(8) -0.0086(8) 0.0054(9)
C9 0.0547(10) 0.1064(19) 0.0875(16) 0.0183(11) -0.0209(10) -0.0167(14)
N1 0.0370(6) 0.0347(6) 0.0334(6) -0.0007(4) -0.0009(4) 0.0008(4)
O1 0.0515(7) 0.0768(9) 0.0673(8) 0.0215(6) 0.0171(6) 0.0054(7)
O2 0.0468(6) 0.0546(7) 0.0475(6) 0.0157(5) -0.0033(5) 0.0054(5)

loop_
_atom_type_symbol
_atom_type_description
_atom_type_scat_dispersion_real
_atom_type_scat_dispersion_imag
_atom_type_scat_source
C C 0.0033 0.0016 'International Tables Vol C Tables 4.2.6.8 and 6.1.1.4'
H H 0.0000 0.0000 'International Tables Vol C Tables 4.2.6.8 and 6.1.1.4'
N N 0.0061 0.0033 'International Tables Vol C Tables 4.2.6.8 and 6.1.1.4'
O O 0.0106 0.0060 'International Tables Vol C Tables 4.2.6.8 and 6.1.1.4'

loop_
_geom_angle_atom_site_label_1
_geom_angle_atom_site_label_2
_geom_angle_atom_site_label_3
_geom_angle_site_symmetry_1
_geom_angle
C3 C1 C2 . 120.05(12)
C3 C1 N1 . 115.19(12)
C2 C1 N1 . 124.76(12)
C5 C2 C1 . 119.41(13)
C5 C2 H2A . 120.3
C1 C2 H2A . 120.3
C1 C3 C4 . 120.31(12)
C1 C3 H3A . 119.8
C4 C3 H3A . 119.8
C3 C4 C6 . 119.77(12)
C3 C4 H4A . 120.1
C6 C4 H4A . 120.1
C2 C5 C6 . 120.71(13)
C2 C5 H5A . 119.6
C6 C5 H5A . 119.6
C4 C6 C5 . 119.73(12)
C4 C6 C7 . 122.27(12)
C5 C6 C7 . 117.99(12)
O1 C7 O2 . 124.33(14)
O1 C7 C6 . 123.40(14)
O2 C7 C6 . 112.27(12)
O2 C8 C9 . 110.67(16)
O2 C8 H8A . 109.5
C9 C8 H8A . 109.5
O2 C8 H8B . 109.5
C9 C8 H8B . 109.5
H8A C8 H8B . 108.1
C8 C9 H9A . 109.5
C8 C9 H9B . 109.5
H9A C9 H9B . 109.5
C8 C9 H9C . 109.5
H9A C9 H9C . 109.5
H9B C9 H9C . 109.5
N1 N1 C1 3_757 114.02(14)
C7 O2 C8 . 117.50(13)

loop_
_geom_bond_atom_site_label_1
_geom_bond_atom_site_label_2
_geom_bond_site_symmetry_2
_geom_bond_distance
C1 C3 . 1.3870(18)
C1 C2 . 1.3934(19)
C1 N1 . 1.4311(17)
C2 C5 . 1.384(2)
C2 H2A . 0.9300
C3 C4 . 1.3883(18)
C3 H3A . 0.9300
C4 C6 . 1.3890(19)
C4 H4A . 0.9300
C5 C6 . 1.3896(19)
C5 H5A . 0.9300
C6 C7 . 1.4972(18)
C7 O1 . 1.2015(18)
C7 O2 . 1.3371(19)
C8 O2 . 1.4568(18)
C8 C9 . 1.479(3)
C8 H8A . 0.9700
C8 H8B . 0.9700
C9 H9A . 0.9600
C9 H9B . 0.9600
C9 H9C . 0.9600
N1 N1 3_757 1.250(2)

loop_
_geom_torsion_atom_site_label_1
_geom_torsion_atom_site_label_2
_geom_torsion_atom_site_label_3
_geom_torsion_atom_site_label_4
_geom_torsion_site_symmetry_4
_geom_torsion
C3 C1 C2 C5 . 1.4(2)
N1 C1 C2 C5 . -178.86(12)
C2 C1 C3 C4 . -1.5(2)
N1 C1 C3 C4 . 178.77(11)
C1 C3 C4 C6 . 0.1(2)
C1 C2 C5 C6 . 0.0(2)
C3 C4 C6 C5 . 1.2(2)
C3 C4 C6 C7 . -178.06(12)
C2 C5 C6 C4 . -1.3(2)
C2 C5 C6 C7 . 178.04(12)
C4 C6 C7 O1 . 177.29(15)
C5 C6 C7 O1 . -2.0(2)
C4 C6 C7 O2 . -2.41(19)
C5 C6 C7 O2 . 178.28(12)
C3 C1 N1 N1 3_757 179.91(13)
C2 C1 N1 N1 3_757 0.2(2)
O1 C7 O2 C8 . -0.7(2)
C6 C7 O2 C8 . 179.05(12)
C9 C8 O2 C7 . -91.4(2)
